data_4025869
loop_
_publ_author_name
'Maliha Uroos'
'William Lewis'
'Alexander J. Blake'
'Christopher J. Hayes'

_publ_section_title
;
 Total Synthesis of (+)-Cymbodiacetal: A Re-evaluation of the Biomimetic
 Route
;
_journal_name_full 'Journal of Organic Chemistry'
_journal_page_first 8465
_journal_page_last 8470
_journal_paper_doi 10.1021/jo101691n
_journal_volume 75
_journal_year 2010
_chemical_absolute_configuration rm
_chemical_formula_moiety 'C20 H30 O4'
_chemical_formula_sum 'C20 H30 O4'
_chemical_formula_weight 334.44
_chemical_name_systematic
; 
 ? 
;
_space_group_IT_number 19
_symmetry_cell_setting orthorhombic
_symmetry_space_group_name_Hall 'P 2ac 2ab'
_symmetry_space_group_name_H-M 'P 21 21 21'
_atom_sites_solution_hydrogens 'OH from difference map; others placed geometrically'
_atom_sites_solution_primary direct
_atom_sites_solution_secondary difmap
_audit_creation_method 'enCIFer editing of SHELXL97 CIF output'
_cell_angle_alpha 90.00
_cell_angle_beta 90.00
_cell_angle_gamma 90.00
_cell_formula_units_Z 16
_cell_length_a 11.9009(19)
_cell_length_b 21.480(3)
_cell_length_c 29.011(5)
_cell_measurement_reflns_used 8815
_cell_measurement_temperature 150(2)
_cell_measurement_theta_max 26.08
_cell_measurement_theta_min 2.22
_cell_volume 7416(2)
_computing_cell_refinement 'Bruker SAINT version 6.36A (Bruker, 2002)'
_computing_data_collection 'Bruker SMART version 5.625 (Bruker, 2001)'
_computing_data_reduction 'Bruker SAINT; SHELXTL (Sheldrick, 2008)'
_computing_molecular_graphics ' ? '
_computing_publication_material 'enCIFer (Allen et al., 2004); PLATON (Spek, 2009)'
_computing_structure_refinement 'SHELXL97 (Sheldrick, 2008)'
_computing_structure_solution 'SHELXS97 (Sheldrick, 2008)'
_diffrn_ambient_temperature 150(2)
_diffrn_detector_area_resol_mean 8.366
_diffrn_measured_fraction_theta_full 0.999
_diffrn_measured_fraction_theta_max 0.999
_diffrn_measurement_device_type 'Bruker SMART APEX CCD area detector'
_diffrn_measurement_method '\w, \f'
_diffrn_radiation_monochromator graphite
_diffrn_radiation_source 'sealed tube'
_diffrn_radiation_type MoK\a
_diffrn_radiation_wavelength 0.71073
_diffrn_reflns_av_R_equivalents 0.095
_diffrn_reflns_av_sigmaI/netI 0.043
_diffrn_reflns_limit_h_max 14
_diffrn_reflns_limit_h_min -14
_diffrn_reflns_limit_k_max 25
_diffrn_reflns_limit_k_min -25
_diffrn_reflns_limit_l_max 34
_diffrn_reflns_limit_l_min -34
_diffrn_reflns_number 89971
_diffrn_reflns_theta_full 25.10
_diffrn_reflns_theta_max 25.10
_diffrn_reflns_theta_min 2.02
_diffrn_standards_decay_% 0
_diffrn_standards_number 0
_exptl_absorpt_coefficient_mu 0.082
_exptl_absorpt_correction_T_max 0.746
_exptl_absorpt_correction_T_min 0.652
_exptl_absorpt_correction_type multi-scan
_exptl_absorpt_process_details '(SADABS 2007/2; Sheldrick, 1996)'
_exptl_crystal_colour colourless
_exptl_crystal_density_diffrn 1.198
_exptl_crystal_density_method 'not measured'
_exptl_crystal_description lath
_exptl_crystal_F_000 2912
_exptl_crystal_size_max 0.22
_exptl_crystal_size_mid 0.07
_exptl_crystal_size_min 0.04
_refine_diff_density_max 0.30
_refine_diff_density_min -0.29
_refine_diff_density_rms 0.06
_refine_ls_extinction_method none
_refine_ls_goodness_of_fit_ref 1.28
_refine_ls_hydrogen_treatment 'rigid rotor; riding model'
_refine_ls_matrix_type full
_refine_ls_number_parameters 881
_refine_ls_number_reflns 7271
_refine_ls_number_restraints 0
_refine_ls_restrained_S_all 1.28
_refine_ls_R_factor_all 0.0924
_refine_ls_R_factor_gt 0.0884
_refine_ls_shift/su_max 0.010
_refine_ls_shift/su_mean 0.001
_refine_ls_structure_factor_coef Fsqd
_refine_ls_weighting_details 'calc w=1/[\s^2^(Fo^2^)+(0.042P)^2^+14.74P] where P=(Fo^2^+2Fc^2^)/3'
_refine_ls_weighting_scheme calc
_refine_ls_wR_factor_gt 0.176
_refine_ls_wR_factor_ref 0.178
_reflns_number_gt 6942
_reflns_number_total 7271
_reflns_threshold_expression >2sigma(I)
_cod_data_source_file jo101691n_si_003.cif
_cod_data_source_block ocmuca
_cod_database_code 4025869

loop_
_symmetry_equiv_pos_as_xyz
'x, y, z'
'-x+1/2, -y, z+1/2'
'x+1/2, -y+1/2, -z'
'-x, y+1/2, -z+1/2'

loop_
_atom_site_label
_atom_site_type_symbol
_atom_site_fract_x
_atom_site_fract_y
_atom_site_fract_z
_atom_site_U_iso_or_equiv
_atom_site_adp_type
_atom_site_occupancy
_atom_site_symmetry_multiplicity
_atom_site_calc_flag
_atom_site_refinement_flags
_atom_site_disorder_assembly
_atom_site_disorder_group
C1 C 0.2130(6) 0.3869(3) 0.2510(2) 0.0215(14) Uani 1 1 d . . .
C2 C 0.2976(5) 0.3654(3) 0.2877(2) 0.0203(13) Uani 1 1 d . . .
C3 C 0.2399(5) 0.3347(3) 0.3284(2) 0.0194(13) Uani 1 1 d . . .
H3A H 0.2968 0.3238 0.3520 0.023 Uiso 1 1 calc R . .
H3B H 0.2034 0.2957 0.3181 0.023 Uiso 1 1 calc R . .
C4 C 0.1507(5) 0.3780(3) 0.3501(2) 0.0221(14) Uani 1 1 d . . .
H4A H 0.1904 0.4158 0.3621 0.027 Uiso 1 1 calc R . .
C5 C 0.0672(5) 0.3994(3) 0.3136(2) 0.0252(15) Uani 1 1 d . . .
H5A H 0.0144 0.4298 0.3274 0.030 Uiso 1 1 calc R . .
H5B H 0.0231 0.3632 0.3027 0.030 Uiso 1 1 calc R . .
C6 C 0.1281(5) 0.4298(3) 0.2723(2) 0.0235(14) Uani 1 1 d . . .
H6A H 0.0720 0.4418 0.2487 0.028 Uiso 1 1 calc R . .
H6B H 0.1664 0.4682 0.2828 0.028 Uiso 1 1 calc R . .
C7 C 0.0909(6) 0.3479(3) 0.3902(2) 0.0284(16) Uani 1 1 d . . .
C8 C 0.0685(8) 0.3811(5) 0.4283(3) 0.056(3) Uani 1 1 d . . .
H8A H 0.0260 0.3631 0.4527 0.068 Uiso 1 1 calc R . .
H8B H 0.0952 0.4227 0.4310 0.068 Uiso 1 1 calc R . .
C9 C 0.0510(7) 0.2831(4) 0.3847(3) 0.052(2) Uani 1 1 d . . .
H9A H 0.0124 0.2789 0.3551 0.078 Uiso 1 1 calc R . .
H9B H -0.0010 0.2729 0.4098 0.078 Uiso 1 1 calc R . .
H9C H 0.1154 0.2547 0.3856 0.078 Uiso 1 1 calc R . .
C10 C 0.1620(6) 0.3304(3) 0.2265(2) 0.0253(15) Uani 1 1 d . . .
H10A H 0.1079 0.3443 0.2027 0.030 Uiso 1 1 calc R . .
H10B H 0.1216 0.3038 0.2489 0.030 Uiso 1 1 calc R . .
O11 O 0.3731(4) 0.32203(18) 0.26774(14) 0.0197(9) Uani 1 1 d . . .
O12 O 0.3575(4) 0.41837(18) 0.30216(14) 0.0205(9) Uani 1 1 d . . .
H12 H 0.3991 0.4089 0.3236 0.031 Uiso 1 1 calc R . .
C1' C 0.3702(6) 0.3222(3) 0.2178(2) 0.0211(14) Uani 1 1 d . . .
C2' C 0.3741(5) 0.3908(3) 0.2022(2) 0.0202(13) Uani 1 1 d . . .
C3' C 0.3885(5) 0.3968(3) 0.1505(2) 0.0231(15) Uani 1 1 d . . .
H3'A H 0.3946 0.4413 0.1420 0.028 Uiso 1 1 calc R . .
H3'B H 0.3218 0.3793 0.1347 0.028 Uiso 1 1 calc R . .
C4' C 0.4935(6) 0.3622(3) 0.1347(2) 0.0261(15) Uani 1 1 d . . .
H4'A H 0.5582 0.3808 0.1519 0.031 Uiso 1 1 calc R . .
C5' C 0.4873(6) 0.2940(3) 0.1488(2) 0.0270(16) Uani 1 1 d . . .
H5'A H 0.5576 0.2727 0.1396 0.032 Uiso 1 1 calc R . .
H5'B H 0.4242 0.2737 0.1324 0.032 Uiso 1 1 calc R . .
C6' C 0.4702(6) 0.2869(3) 0.2012(2) 0.0266(15) Uani 1 1 d . . .
H6'A H 0.4606 0.2422 0.2087 0.032 Uiso 1 1 calc R . .
H6'B H 0.5380 0.3020 0.2175 0.032 Uiso 1 1 calc R . .
C7' C 0.5199(6) 0.3689(3) 0.0838(2) 0.0263(15) Uani 1 1 d . . .
C8' C 0.4388(7) 0.3750(4) 0.0518(2) 0.044(2) Uani 1 1 d . . .
H8'A H 0.4584 0.3785 0.0201 0.052 Uiso 1 1 calc R . .
H8'B H 0.3621 0.3759 0.0608 0.052 Uiso 1 1 calc R . .
C9' C 0.6399(7) 0.3673(3) 0.0714(2) 0.0359(17) Uani 1 1 d . . .
H9'A H 0.6744 0.4075 0.0786 0.054 Uiso 1 1 calc R . .
H9'B H 0.6475 0.3588 0.0384 0.054 Uiso 1 1 calc R . .
H9'C H 0.6776 0.3344 0.0890 0.054 Uiso 1 1 calc R . .
C10' C 0.2585(6) 0.2936(3) 0.2041(2) 0.0256(15) Uani 1 1 d . . .
H10C H 0.2556 0.2497 0.2142 0.031 Uiso 1 1 calc R . .
H10D H 0.2505 0.2946 0.1701 0.031 Uiso 1 1 calc R . .
O11' O 0.2728(4) 0.42114(19) 0.21597(14) 0.0203(9) Uani 1 1 d . . .
O12' O 0.4669(4) 0.42163(19) 0.22170(14) 0.0205(9) Uani 1 1 d . . .
H12' H 0.4610 0.4216 0.2499 0.031 Uiso 1 1 calc R . .
C21 C 0.5385(5) 0.0993(3) 0.0097(2) 0.0190(13) Uani 1 1 d . . .
C22 C 0.5319(6) 0.1606(3) 0.0353(2) 0.0221(14) Uani 1 1 d . . .
C23 C 0.5987(5) 0.1042(3) 0.1011(2) 0.0176(13) Uani 1 1 d . . .
C24 C 0.6898(5) 0.0946(3) 0.0644(2) 0.0187(13) Uani 1 1 d . . .
C25 C 0.7374(6) 0.1567(3) 0.0492(2) 0.0235(14) Uani 1 1 d . . .
H21 H 0.7940 0.1504 0.0247 0.028 Uiso 1 1 calc R . .
H22 H 0.7745 0.1776 0.0756 0.028 Uiso 1 1 calc R . .
C26 C 0.6406(6) 0.1973(3) 0.0311(2) 0.0276(15) Uani 1 1 d . . .
H19 H 0.6354 0.2362 0.0494 0.033 Uiso 1 1 calc R . .
H20 H 0.6542 0.2086 -0.0015 0.033 Uiso 1 1 calc R . .
C27 C 0.7786(5) 0.0496(3) 0.0812(2) 0.0194(13) Uani 1 1 d . . .
H28 H 0.8383 0.0458 0.0577 0.023 Uiso 1 1 calc R . .
H29 H 0.7445 0.0080 0.0856 0.023 Uiso 1 1 calc R . .
C28 C 0.8302(5) 0.0713(3) 0.1264(2) 0.0211(14) Uani 1 1 d . . .
H26 H 0.8721 0.1104 0.1211 0.025 Uiso 1 1 calc R . .
H27 H 0.8842 0.0395 0.1374 0.025 Uiso 1 1 calc R . .
C29 C 0.7411(5) 0.0821(3) 0.1634(2) 0.0181(13) Uani 1 1 d . . .
H25 H 0.7040 0.0412 0.1695 0.022 Uiso 1 1 calc R . .
C30 C 0.6499(6) 0.1270(3) 0.1457(2) 0.0218(14) Uani 1 1 d . . .
H23 H 0.5902 0.1311 0.1693 0.026 Uiso 1 1 calc R . .
H24 H 0.6833 0.1687 0.1408 0.026 Uiso 1 1 calc R . .
C31 C 0.7887(5) 0.1052(3) 0.2088(2) 0.0223(14) Uani 1 1 d . . .
C32 C 0.8808(6) 0.1388(3) 0.2124(2) 0.0346(17) Uani 1 1 d . . .
H32A H 0.9049 0.1531 0.2417 0.041 Uiso 1 1 calc R . .
H32B H 0.9232 0.1486 0.1856 0.041 Uiso 1 1 calc R . .
C33 C 0.7192(7) 0.0886(3) 0.2502(2) 0.0328(17) Uani 1 1 d . . .
H33A H 0.7570 0.1031 0.2782 0.049 Uiso 1 1 calc R . .
H33B H 0.7098 0.0433 0.2516 0.049 Uiso 1 1 calc R . .
H33C H 0.6453 0.1084 0.2478 0.049 Uiso 1 1 calc R . .
C34 C 0.4264(6) 0.1956(3) 0.0203(2) 0.0253(15) Uani 1 1 d . . .
H35 H 0.4233 0.2364 0.0361 0.030 Uiso 1 1 calc R . .
H36 H 0.3589 0.1715 0.0293 0.030 Uiso 1 1 calc R . .
C35 C 0.4264(6) 0.2057(3) -0.0320(2) 0.0272(15) Uani 1 1 d . . .
H33 H 0.4900 0.2331 -0.0404 0.033 Uiso 1 1 calc R . .
H34 H 0.3560 0.2269 -0.0411 0.033 Uiso 1 1 calc R . .
C36 C 0.4364(6) 0.1440(3) -0.0586(2) 0.0247(15) Uani 1 1 d . . .
H32 H 0.3699 0.1181 -0.0498 0.030 Uiso 1 1 calc R . .
C37 C 0.5408(6) 0.1089(3) -0.0422(2) 0.0210(14) Uani 1 1 d . . .
H30 H 0.5446 0.0680 -0.0578 0.025 Uiso 1 1 calc R . .
H31 H 0.6089 0.1328 -0.0507 0.025 Uiso 1 1 calc R . .
C38 C 0.4336(6) 0.1508(3) -0.1104(2) 0.0288(16) Uani 1 1 d . . .
C39 C 0.4368(7) 0.2053(4) -0.1316(2) 0.0386(19) Uani 1 1 d . . .
H39A H 0.4344 0.2071 -0.1643 0.046 Uiso 1 1 calc R . .
H39B H 0.4414 0.2426 -0.1141 0.046 Uiso 1 1 calc R . .
C40 C 0.4264(7) 0.0914(4) -0.1372(2) 0.043(2) Uani 1 1 d . . .
H40A H 0.4089 0.1007 -0.1695 0.064 Uiso 1 1 calc R . .
H40B H 0.3670 0.0651 -0.1242 0.064 Uiso 1 1 calc R . .
H40C H 0.4984 0.0694 -0.1355 0.064 Uiso 1 1 calc R . .
O11A O 0.6380(4) 0.06695(18) 0.02354(14) 0.0197(9) Uani 1 1 d . . .
O11B O 0.5186(3) 0.14834(18) 0.08408(14) 0.0179(9) Uani 1 1 d . . .
O12A O 0.4455(4) 0.0606(2) 0.01859(15) 0.0225(10) Uani 1 1 d . . .
H12A H 0.4353 0.0583 0.0465 0.034 Uiso 1 1 calc R . .
O12B O 0.5426(3) 0.04681(17) 0.10770(13) 0.0160(9) Uani 1 1 d . . .
H12B H 0.5039 0.0487 0.1310 0.024 Uiso 1 1 calc R . .
O11C O 0.2952(4) 0.01586(19) 0.26799(14) 0.0213(10) Uani 1 1 d . . .
O11D O 0.3687(4) 0.13576(19) 0.23715(14) 0.0218(10) Uani 1 1 d . . .
O12C O 0.4783(4) 0.04409(19) 0.28234(15) 0.0200(9) Uani 1 1 d . . .
H12C H 0.4934 0.0070 0.2851 0.030 Uiso 1 1 calc R . .
O12D O 0.4195(3) 0.05314(19) 0.19074(13) 0.0176(9) Uani 1 1 d . . .
H12D H 0.4573 0.0422 0.2129 0.026 Uiso 1 1 calc R . .
C41 C 0.0321(5) 0.1460(3) 0.6020(2) 0.0188(13) Uani 1 1 d . . .
C42 C 0.1275(6) 0.1312(3) 0.5681(2) 0.0213(14) Uani 1 1 d . . .
C43 C -0.0194(5) 0.0967(3) 0.5187(2) 0.0181(13) Uani 1 1 d . . .
C44 C -0.0470(6) 0.1655(3) 0.5281(2) 0.0245(15) Uani 1 1 d . . .
C45 C 0.0496(6) 0.2067(3) 0.5122(2) 0.0291(16) Uani 1 1 d . . .
H39 H 0.0319 0.2510 0.5182 0.035 Uiso 1 1 calc R . .
H40 H 0.0622 0.2013 0.4787 0.035 Uiso 1 1 calc R . .
C46 C 0.1542(6) 0.1874(3) 0.5390(2) 0.0264(15) Uani 1 1 d . . .
H37 H 0.2158 0.1774 0.5172 0.032 Uiso 1 1 calc R . .
H38 H 0.1792 0.2222 0.5589 0.032 Uiso 1 1 calc R . .
C47 C -0.1608(6) 0.1813(3) 0.5070(2) 0.0278(16) Uani 1 1 d . . .
H46 H -0.1749 0.2265 0.5105 0.033 Uiso 1 1 calc R . .
H47 H -0.2204 0.1588 0.5240 0.033 Uiso 1 1 calc R . .
C48 C -0.1669(7) 0.1638(3) 0.4554(2) 0.0300(17) Uani 1 1 d . . .
H44 H -0.2443 0.1711 0.4441 0.036 Uiso 1 1 calc R . .
H45 H -0.1159 0.1914 0.4378 0.036 Uiso 1 1 calc R . .
C49 C -0.1347(6) 0.0960(3) 0.4464(2) 0.0247(15) Uani 1 1 d . . .
H43 H -0.1913 0.0697 0.4628 0.030 Uiso 1 1 calc R . .
C50 C -0.0212(6) 0.0818(3) 0.4682(2) 0.0259(15) Uani 1 1 d . . .
H41 H -0.0035 0.0372 0.4638 0.031 Uiso 1 1 calc R . .
H42 H 0.0377 0.1064 0.4524 0.031 Uiso 1 1 calc R . .
C51 C -0.1393(6) 0.0774(3) 0.3959(2) 0.0316(16) Uani 1 1 d . . .
C52 C -0.2007(8) 0.0307(4) 0.3817(3) 0.053(2) Uani 1 1 d . . .
H52A H -0.2006 0.0195 0.3500 0.064 Uiso 1 1 calc R . .
H52B H -0.2454 0.0081 0.4030 0.064 Uiso 1 1 calc R . .
C53 C -0.0671(9) 0.1147(5) 0.3634(3) 0.069(3) Uani 1 1 d . . .
H53A H -0.0696 0.0959 0.3326 0.104 Uiso 1 1 calc R . .
H53B H 0.0106 0.1149 0.3746 0.104 Uiso 1 1 calc R . .
H53C H -0.0952 0.1575 0.3618 0.104 Uiso 1 1 calc R . .
C54 C 0.2283(5) 0.1043(3) 0.5937(2) 0.0240(14) Uani 1 1 d . . .
H53 H 0.2084 0.0628 0.6060 0.029 Uiso 1 1 calc R . .
H54 H 0.2914 0.0990 0.5718 0.029 Uiso 1 1 calc R . .
C55 C 0.2660(6) 0.1459(3) 0.6332(2) 0.0256(15) Uani 1 1 d . . .
H51 H 0.2948 0.1856 0.6206 0.031 Uiso 1 1 calc R . .
H52 H 0.3282 0.1253 0.6500 0.031 Uiso 1 1 calc R . .
C56 C 0.1702(6) 0.1594(3) 0.6668(2) 0.0251(15) Uani 1 1 d . . .
H50 H 0.1438 0.1184 0.6791 0.030 Uiso 1 1 calc R . .
C57 C 0.0712(6) 0.1884(3) 0.6403(2) 0.0235(14) Uani 1 1 d . . .
H48 H 0.0082 0.1961 0.6618 0.028 Uiso 1 1 calc R . .
H49 H 0.0946 0.2288 0.6271 0.028 Uiso 1 1 calc R . .
C58 C 0.2110(6) 0.1972(3) 0.7076(3) 0.0327(17) Uani 1 1 d . . .
C59 C 0.2590(8) 0.1621(4) 0.7463(3) 0.052(2) Uani 1 1 d . . .
H59A H 0.2699 0.1899 0.7726 0.078 Uiso 1 1 calc R . .
H59B H 0.3314 0.1444 0.7370 0.078 Uiso 1 1 calc R . .
H59C H 0.2076 0.1284 0.7549 0.078 Uiso 1 1 calc R . .
C60 C 0.2050(8) 0.2582(4) 0.7094(3) 0.058(3) Uani 1 1 d . . .
H60A H 0.2317 0.2798 0.7357 0.069 Uiso 1 1 calc R . .
H60B H 0.1738 0.2807 0.6842 0.069 Uiso 1 1 calc R . .
O11E O 0.0887(3) 0.08348(18) 0.53706(14) 0.0186(9) Uani 1 1 d . . .
O11F O -0.0574(4) 0.17499(19) 0.57735(15) 0.0225(10) Uani 1 1 d . . .
O12E O -0.1010(4) 0.06148(18) 0.54218(14) 0.0194(9) Uani 1 1 d . . .
H12E H -0.0990 0.0254 0.5331 0.029 Uiso 1 1 calc R . .
O12F O -0.0076(4) 0.09203(18) 0.62361(14) 0.0187(9) Uani 1 1 d . . .
H12F H -0.0347 0.0687 0.6042 0.028 Uiso 1 1 calc R . .
C61 C 0.3660(6) 0.0544(3) 0.2956(2) 0.0223(14) Uani 1 1 d . . .
C62 C 0.3398(6) 0.1227(3) 0.2845(2) 0.0237(15) Uani 1 1 d . . .
C63 C 0.3277(5) 0.0896(3) 0.2062(2) 0.0181(13) Uani 1 1 d . . .
C64 C 0.2390(5) 0.0493(3) 0.2318(2) 0.0214(14) Uani 1 1 d . . .
C65 C 0.1530(6) 0.0905(3) 0.2546(2) 0.0285(16) Uani 1 1 d . . .
H57 H 0.0970 0.0647 0.2711 0.034 Uiso 1 1 calc R . .
H58 H 0.1131 0.1154 0.2311 0.034 Uiso 1 1 calc R . .
C66 C 0.2129(6) 0.1338(3) 0.2888(2) 0.0262(15) Uani 1 1 d . . .
H55 H 0.1950 0.1778 0.2816 0.031 Uiso 1 1 calc R . .
H56 H 0.1877 0.1248 0.3206 0.031 Uiso 1 1 calc R . .
C67 C 0.1917(5) 0.0020(3) 0.1991(2) 0.0234(14) Uani 1 1 d . . .
H64 H 0.1327 -0.0223 0.2150 0.028 Uiso 1 1 calc R . .
H65 H 0.2520 -0.0272 0.1898 0.028 Uiso 1 1 calc R . .
C68 C 0.1418(6) 0.0317(3) 0.1563(2) 0.0259(15) Uani 1 1 d . . .
H62 H 0.0759 0.0571 0.1651 0.031 Uiso 1 1 calc R . .
H63 H 0.1156 -0.0014 0.1351 0.031 Uiso 1 1 calc R . .
C69 C 0.2276(5) 0.0733(3) 0.1308(2) 0.0216(14) Uani 1 1 d . . .
H61 H 0.2901 0.0456 0.1204 0.026 Uiso 1 1 calc R . .
C70 C 0.2788(6) 0.1206(3) 0.1639(2) 0.0208(14) Uani 1 1 d . . .
H59 H 0.3387 0.1441 0.1478 0.025 Uiso 1 1 calc R . .
H60 H 0.2202 0.1506 0.1735 0.025 Uiso 1 1 calc R . .
C71 C 0.1735(6) 0.1000(3) 0.0877(2) 0.0279(16) Uani 1 1 d . . .
C72 C 0.1481(8) 0.1594(4) 0.0832(3) 0.046(2) Uani 1 1 d . . .
H72A H 0.1152 0.1741 0.0555 0.055 Uiso 1 1 calc R . .
H72B H 0.1628 0.1876 0.1078 0.055 Uiso 1 1 calc R . .
C73 C 0.1522(7) 0.0541(4) 0.0503(3) 0.043(2) Uani 1 1 d . . .
H73A H 0.1090 0.0740 0.0256 0.064 Uiso 1 1 calc R . .
H73B H 0.1096 0.0188 0.0627 0.064 Uiso 1 1 calc R . .
H73C H 0.2241 0.0392 0.0380 0.064 Uiso 1 1 calc R . .
C74 C 0.4102(6) 0.1653(3) 0.3142(2) 0.0283(16) Uani 1 1 d . . .
H71 H 0.3887 0.2091 0.3082 0.034 Uiso 1 1 calc R . .
H72 H 0.4904 0.1604 0.3059 0.034 Uiso 1 1 calc R . .
C75 C 0.3941(7) 0.1507(3) 0.3658(2) 0.0308(17) Uani 1 1 d . . .
H69 H 0.4441 0.1778 0.3842 0.037 Uiso 1 1 calc R . .
H70 H 0.3156 0.1598 0.3747 0.037 Uiso 1 1 calc R . .
C76 C 0.4205(7) 0.0823(3) 0.3766(2) 0.0293(16) Uani 1 1 d . . .
H68 H 0.5012 0.0751 0.3686 0.035 Uiso 1 1 calc R . .
C77 C 0.3497(6) 0.0393(3) 0.3454(2) 0.0243(14) Uani 1 1 d . . .
H66 H 0.3714 -0.0046 0.3510 0.029 Uiso 1 1 calc R . .
H67 H 0.2692 0.0438 0.3534 0.029 Uiso 1 1 calc R . .
C78 C 0.4066(8) 0.0675(3) 0.4272(2) 0.044(2) Uani 1 1 d . . .
C79 C 0.2963(10) 0.0653(6) 0.4470(3) 0.086(4) Uani 1 1 d . . .
H79A H 0.3018 0.0533 0.4796 0.129 Uiso 1 1 calc R . .
H79B H 0.2506 0.0346 0.4305 0.129 Uiso 1 1 calc R . .
H79C H 0.2610 0.1064 0.4446 0.129 Uiso 1 1 calc R . .
C80 C 0.4996(10) 0.0549(6) 0.4535(3) 0.077(3) Uani 1 1 d . . .
H80A H 0.4913 0.0446 0.4851 0.093 Uiso 1 1 calc R . .
H80B H 0.5723 0.0565 0.4400 0.093 Uiso 1 1 calc R . .

loop_
_atom_site_aniso_label
_atom_site_aniso_U_11
_atom_site_aniso_U_22
_atom_site_aniso_U_33
_atom_site_aniso_U_23
_atom_site_aniso_U_13
_atom_site_aniso_U_12
C1 0.028(4) 0.010(3) 0.027(3) 0.002(2) -0.006(3) 0.000(3)
C2 0.022(3) 0.017(3) 0.021(3) -0.009(3) -0.004(3) -0.001(3)
C3 0.022(3) 0.014(3) 0.022(3) 0.002(2) -0.008(3) 0.002(3)
C4 0.017(3) 0.026(3) 0.023(3) -0.005(3) 0.004(3) -0.007(3)
C5 0.014(3) 0.033(4) 0.029(4) 0.002(3) 0.007(3) 0.007(3)
C6 0.018(3) 0.026(3) 0.026(3) 0.006(3) -0.006(3) 0.006(3)
C7 0.021(4) 0.036(4) 0.028(4) 0.016(3) 0.000(3) 0.006(3)
C8 0.059(6) 0.077(7) 0.033(4) 0.000(4) 0.030(4) -0.009(5)
C9 0.041(5) 0.055(5) 0.059(6) 0.027(4) 0.021(4) 0.000(4)
C10 0.024(4) 0.033(4) 0.020(3) -0.002(3) -0.003(3) -0.002(3)
O11 0.024(2) 0.015(2) 0.020(2) -0.0010(17) -0.0009(19) 0.0029(19)
O12 0.026(2) 0.017(2) 0.018(2) 0.0015(18) -0.005(2) 0.0014(19)
C1' 0.031(4) 0.018(3) 0.015(3) 0.000(2) 0.002(3) -0.003(3)
C2' 0.019(3) 0.020(3) 0.022(3) -0.006(3) -0.004(3) -0.002(3)
C3' 0.025(4) 0.019(3) 0.026(3) 0.003(3) -0.007(3) -0.003(3)
C4' 0.023(4) 0.027(3) 0.027(4) -0.004(3) -0.004(3) -0.006(3)
C5' 0.036(4) 0.018(3) 0.027(4) -0.009(3) 0.010(3) 0.001(3)
C6' 0.031(4) 0.020(3) 0.028(4) 0.000(3) 0.003(3) 0.003(3)
C7' 0.034(4) 0.021(3) 0.024(3) 0.001(3) 0.002(3) -0.001(3)
C8' 0.031(4) 0.085(6) 0.014(3) 0.002(4) 0.005(3) -0.012(4)
C9' 0.044(5) 0.035(4) 0.028(4) 0.001(3) -0.001(4) 0.002(4)
C10' 0.040(4) 0.014(3) 0.023(3) -0.005(3) -0.009(3) -0.004(3)
O11' 0.023(2) 0.017(2) 0.021(2) 0.0030(18) -0.0043(19) 0.0012(18)
O12' 0.024(2) 0.021(2) 0.016(2) -0.0015(18) 0.0004(19) -0.0055(19)
C21 0.019(3) 0.023(3) 0.015(3) 0.007(2) 0.003(3) 0.005(3)
C22 0.027(4) 0.020(3) 0.019(3) 0.002(3) 0.005(3) -0.002(3)
C23 0.013(3) 0.017(3) 0.022(3) 0.000(3) 0.002(3) 0.001(2)
C24 0.026(3) 0.013(3) 0.017(3) -0.003(2) -0.001(3) -0.008(3)
C25 0.024(4) 0.026(3) 0.021(3) -0.001(3) 0.002(3) -0.009(3)
C26 0.037(4) 0.022(3) 0.023(3) -0.002(3) 0.002(3) -0.002(3)
C27 0.016(3) 0.021(3) 0.021(3) -0.004(3) 0.005(3) -0.005(3)
C28 0.015(3) 0.020(3) 0.028(3) -0.005(3) -0.001(3) -0.001(3)
C29 0.015(3) 0.016(3) 0.023(3) -0.003(3) -0.005(3) -0.003(2)
C30 0.026(4) 0.015(3) 0.025(3) 0.002(3) 0.009(3) 0.004(3)
C31 0.016(3) 0.016(3) 0.035(4) 0.001(3) -0.003(3) 0.000(3)
C32 0.031(4) 0.046(4) 0.027(4) -0.015(3) -0.001(3) 0.005(4)
C33 0.045(5) 0.028(4) 0.025(4) 0.001(3) 0.004(3) 0.006(3)
C34 0.034(4) 0.018(3) 0.024(3) -0.006(3) 0.000(3) 0.005(3)
C35 0.031(4) 0.021(3) 0.030(4) 0.006(3) -0.006(3) 0.006(3)
C36 0.023(4) 0.028(3) 0.023(3) 0.007(3) -0.003(3) 0.000(3)
C37 0.025(3) 0.018(3) 0.020(3) -0.002(3) 0.000(3) 0.001(3)
C38 0.027(4) 0.033(4) 0.026(4) 0.006(3) 0.000(3) 0.005(3)
C39 0.048(5) 0.050(5) 0.018(4) 0.004(3) -0.005(4) 0.010(4)
C40 0.057(5) 0.053(5) 0.019(4) 0.001(3) -0.010(4) 0.009(4)
O11A 0.023(2) 0.018(2) 0.019(2) -0.0005(17) 0.0036(19) 0.0024(19)
O11B 0.016(2) 0.015(2) 0.023(2) -0.0043(17) 0.0033(18) 0.0043(17)
O12A 0.022(2) 0.023(2) 0.022(2) -0.0001(19) 0.000(2) -0.002(2)
O12B 0.019(2) 0.0134(19) 0.016(2) -0.0025(17) 0.0050(18) -0.0008(17)
O11C 0.026(3) 0.020(2) 0.017(2) -0.0011(18) 0.0015(19) -0.0023(19)
O11D 0.028(2) 0.017(2) 0.021(2) 0.0017(18) 0.003(2) -0.003(2)
O12C 0.022(2) 0.016(2) 0.023(2) -0.0010(18) -0.0012(19) -0.0009(18)
O12D 0.017(2) 0.023(2) 0.013(2) 0.0034(17) -0.0014(18) 0.0022(18)
O11E 0.021(2) 0.017(2) 0.017(2) 0.0008(17) 0.0010(18) 0.0022(18)
O11F 0.021(2) 0.020(2) 0.027(2) -0.0022(19) -0.001(2) 0.0053(19)
O12E 0.024(2) 0.012(2) 0.022(2) 0.0002(17) -0.0023(19) 0.0014(18)
O12F 0.021(2) 0.015(2) 0.020(2) -0.0034(17) 0.0053(19) -0.0028(18)
C41 0.020(3) 0.009(3) 0.028(3) 0.001(2) -0.006(3) 0.002(3)
C42 0.027(3) 0.017(3) 0.020(3) 0.003(3) 0.002(3) -0.002(3)
C43 0.023(3) 0.013(3) 0.018(3) 0.000(2) 0.001(3) -0.003(3)
C44 0.035(4) 0.018(3) 0.020(3) 0.003(3) -0.002(3) -0.004(3)
C45 0.039(4) 0.018(3) 0.030(4) 0.003(3) -0.005(3) -0.006(3)
C46 0.024(4) 0.027(3) 0.029(4) -0.005(3) 0.006(3) -0.009(3)
C47 0.027(4) 0.018(3) 0.038(4) 0.004(3) -0.010(3) 0.003(3)
C48 0.044(4) 0.016(3) 0.030(4) 0.010(3) -0.014(3) -0.003(3)
C49 0.024(3) 0.023(3) 0.027(3) 0.005(3) -0.005(3) -0.006(3)
C50 0.032(4) 0.021(3) 0.025(3) -0.001(3) 0.003(3) -0.008(3)
C51 0.032(4) 0.034(4) 0.029(4) 0.005(3) -0.006(3) 0.001(3)
C52 0.061(6) 0.065(6) 0.033(4) -0.007(4) -0.015(4) -0.009(5)
C53 0.071(7) 0.113(9) 0.025(4) 0.006(5) -0.001(5) -0.030(7)
C54 0.014(3) 0.026(3) 0.032(4) -0.006(3) 0.006(3) 0.000(3)
C55 0.022(4) 0.026(3) 0.028(4) 0.005(3) -0.005(3) -0.004(3)
C56 0.030(4) 0.014(3) 0.032(4) -0.001(3) 0.001(3) -0.006(3)
C57 0.027(4) 0.015(3) 0.029(4) 0.001(3) 0.002(3) 0.001(3)
C58 0.026(4) 0.034(4) 0.039(4) -0.010(3) -0.006(3) 0.003(3)
C59 0.055(6) 0.057(6) 0.044(5) -0.025(4) -0.008(4) 0.012(5)
C60 0.076(7) 0.034(4) 0.062(6) -0.019(4) -0.033(5) 0.003(5)
C61 0.025(4) 0.023(3) 0.019(3) -0.004(3) 0.004(3) -0.001(3)
C62 0.036(4) 0.015(3) 0.020(3) 0.002(3) 0.002(3) 0.003(3)
C63 0.017(3) 0.015(3) 0.023(3) -0.005(3) -0.003(3) 0.003(2)
C64 0.021(3) 0.021(3) 0.022(3) 0.008(3) 0.003(3) 0.004(3)
C65 0.021(4) 0.038(4) 0.027(4) 0.000(3) 0.008(3) 0.004(3)
C66 0.033(4) 0.025(3) 0.021(3) -0.007(3) 0.008(3) 0.002(3)
C67 0.013(3) 0.031(4) 0.025(3) 0.001(3) 0.002(3) -0.006(3)
C68 0.020(3) 0.030(4) 0.027(3) -0.007(3) 0.001(3) -0.002(3)
C69 0.016(3) 0.027(3) 0.021(3) 0.002(3) 0.005(3) 0.002(3)
C70 0.024(3) 0.018(3) 0.020(3) 0.000(3) 0.011(3) 0.000(3)
C71 0.026(4) 0.034(4) 0.024(3) 0.006(3) -0.006(3) 0.003(3)
C72 0.066(6) 0.039(4) 0.033(4) 0.008(4) -0.019(4) 0.010(4)
C73 0.048(5) 0.050(5) 0.031(4) 0.002(4) -0.016(4) 0.001(4)
C74 0.039(4) 0.022(3) 0.024(3) -0.007(3) -0.001(3) -0.003(3)
C75 0.044(5) 0.026(3) 0.022(3) -0.013(3) -0.007(3) -0.007(3)
C76 0.041(4) 0.027(4) 0.020(3) -0.002(3) -0.001(3) 0.002(3)
C77 0.024(4) 0.024(3) 0.025(3) 0.003(3) 0.000(3) 0.003(3)
C78 0.082(7) 0.030(4) 0.020(4) -0.007(3) 0.000(4) 0.000(4)
C79 0.089(9) 0.134(11) 0.035(5) 0.029(6) 0.025(6) 0.040(8)
C80 0.071(7) 0.126(10) 0.035(5) 0.018(6) -0.008(5) -0.004(7)

loop_
_atom_type_symbol
_atom_type_description
_atom_type_scat_dispersion_real
_atom_type_scat_dispersion_imag
_atom_type_scat_source
C C 0.0033 0.0000 'International Tables Vol C Tables 4.2.6.8 and 6.1.1.4'
H H 0.0000 0.0000 'International Tables Vol C Tables 4.2.6.8 and 6.1.1.4'
O O 0.0106 0.0000 'International Tables Vol C Tables 4.2.6.8 and 6.1.1.4'

loop_
_geom_angle_atom_site_label_1
_geom_angle_atom_site_label_2
_geom_angle_atom_site_label_3
_geom_angle
_geom_angle_site_symmetry_1
_geom_angle_site_symmetry_3
_geom_angle_publ_flag
O11' C1 C6 108.0(5) . . ?
O11' C1 C10 105.7(5) . . ?
C6 C1 C10 114.3(6) . . ?
O11' C1 C2 108.5(5) . . ?
C6 C1 C2 109.9(5) . . ?
C10 C1 C2 110.1(5) . . ?
O12 C2 O11 109.4(5) . . ?
O12 C2 C3 110.3(5) . . ?
O11 C2 C3 108.5(5) . . ?
O12 C2 C1 107.3(5) . . ?
O11 C2 C1 109.3(5) . . ?
C3 C2 C1 112.0(5) . . ?
C2 C3 C4 111.5(5) . . ?
C2 C3 H3A 109.3 . . ?
C4 C3 H3A 109.3 . . ?
C2 C3 H3B 109.3 . . ?
C4 C3 H3B 109.3 . . ?
H3A C3 H3B 108.0 . . ?
C7 C4 C5 110.9(5) . . ?
C7 C4 C3 112.3(5) . . ?
C5 C4 C3 110.3(5) . . ?
C7 C4 H4A 107.7 . . ?
C5 C4 H4A 107.7 . . ?
C3 C4 H4A 107.7 . . ?
C4 C5 C6 111.1(5) . . ?
C4 C5 H5A 109.4 . . ?
C6 C5 H5A 109.4 . . ?
C4 C5 H5B 109.4 . . ?
C6 C5 H5B 109.4 . . ?
H5A C5 H5B 108.0 . . ?
C1 C6 C5 112.0(5) . . ?
C1 C6 H6A 109.2 . . ?
C5 C6 H6A 109.2 . . ?
C1 C6 H6B 109.2 . . ?
C5 C6 H6B 109.2 . . ?
H6A C6 H6B 107.9 . . ?
C8 C7 C9 121.8(7) . . ?
C8 C7 C4 119.9(7) . . ?
C9 C7 C4 118.1(6) . . ?
C7 C8 H8A 120.0 . . ?
C7 C8 H8B 120.0 . . ?
H8A C8 H8B 120.0 . . ?
C7 C9 H9A 109.5 . . ?
C7 C9 H9B 109.5 . . ?
H9A C9 H9B 109.5 . . ?
C7 C9 H9C 109.5 . . ?
H9A C9 H9C 109.5 . . ?
H9B C9 H9C 109.5 . . ?
C1 C10 C10' 107.9(5) . . ?
C1 C10 H10A 110.1 . . ?
C10' C10 H10A 110.1 . . ?
C1 C10 H10B 110.1 . . ?
C10' C10 H10B 110.1 . . ?
H10A C10 H10B 108.4 . . ?
C2 O11 C1' 113.0(5) . . ?
C2 O12 H12 109.5 . . ?
O11 C1' C6' 107.6(5) . . ?
O11 C1' C10' 106.4(5) . . ?
C6' C1' C10' 114.1(5) . . ?
O11 C1' C2' 107.2(5) . . ?
C6' C1' C2' 111.5(5) . . ?
C10' C1' C2' 109.6(5) . . ?
O12' C2' O11' 109.6(4) . . ?
O12' C2' C3' 105.7(5) . . ?
O11' C2' C3' 109.5(5) . . ?
O12' C2' C1' 110.8(5) . . ?
O11' C2' C1' 109.2(5) . . ?
C3' C2' C1' 112.0(5) . . ?
C2' C3' C4' 110.4(5) . . ?
C2' C3' H3'A 109.6 . . ?
C4' C3' H3'A 109.6 . . ?
C2' C3' H3'B 109.6 . . ?
C4' C3' H3'B 109.6 . . ?
H3'A C3' H3'B 108.1 . . ?
C7' C4' C3' 114.6(6) . . ?
C7' C4' C5' 111.2(5) . . ?
C3' C4' C5' 110.4(5) . . ?
C7' C4' H4'A 106.7 . . ?
C3' C4' H4'A 106.7 . . ?
C5' C4' H4'A 106.7 . . ?
C4' C5' C6' 111.5(5) . . ?
C4' C5' H5'A 109.3 . . ?
C6' C5' H5'A 109.3 . . ?
C4' C5' H5'B 109.3 . . ?
C6' C5' H5'B 109.3 . . ?
H5'A C5' H5'B 108.0 . . ?
C1' C6' C5' 111.9(6) . . ?
C1' C6' H6'A 109.2 . . ?
C5' C6' H6'A 109.2 . . ?
C1' C6' H6'B 109.2 . . ?
C5' C6' H6'B 109.2 . . ?
H6'A C6' H6'B 107.9 . . ?
C8' C7' C9' 121.8(6) . . ?
C8' C7' C4' 122.2(7) . . ?
C9' C7' C4' 115.9(6) . . ?
C7' C8' H8'A 120.0 . . ?
C7' C8' H8'B 120.0 . . ?
H8'A C8' H8'B 120.0 . . ?
C7' C9' H9'A 109.5 . . ?
C7' C9' H9'B 109.5 . . ?
H9'A C9' H9'B 109.5 . . ?
C7' C9' H9'C 109.5 . . ?
H9'A C9' H9'C 109.5 . . ?
H9'B C9' H9'C 109.5 . . ?
C1' C10' C10 109.6(5) . . ?
C1' C10' H10C 109.7 . . ?
C10 C10' H10C 109.7 . . ?
C1' C10' H10D 109.7 . . ?
C10 C10' H10D 109.7 . . ?
H10C C10' H10D 108.2 . . ?
C2' O11' C1 112.4(4) . . ?
C2' O12' H12' 109.5 . . ?
O12A C21 O11A 108.3(4) . . ?
O12A C21 C22 112.5(5) . . ?
O11A C21 C22 109.1(5) . . ?
O12A C21 C37 106.0(5) . . ?
O11A C21 C37 109.2(5) . . ?
C22 C21 C37 111.6(5) . . ?
O11B C22 C21 109.1(5) . . ?
O11B C22 C26 105.4(5) . . ?
C21 C22 C26 111.7(5) . . ?
O11B C22 C34 106.1(5) . . ?
C21 C22 C34 109.3(5) . . ?
C26 C22 C34 114.9(5) . . ?
O12B C23 O11B 108.0(4) . . ?
O12B C23 C30 110.9(5) . . ?
O11B C23 C30 110.4(5) . . ?
O12B C23 C24 108.1(5) . . ?
O11B C23 C24 108.7(5) . . ?
C30 C23 C24 110.7(5) . . ?
O11A C24 C27 107.3(5) . . ?
O11A C24 C25 106.3(5) . . ?
C27 C24 C25 113.2(5) . . ?
O11A C24 C23 108.7(5) . . ?
C27 C24 C23 110.8(5) . . ?
C25 C24 C23 110.3(5) . . ?
C24 C25 C26 108.5(5) . . ?
C24 C25 H21 110.0 . . ?
C26 C25 H21 110.0 . . ?
C24 C25 H22 110.0 . . ?
C26 C25 H22 110.0 . . ?
H21 C25 H22 108.4 . . ?
C22 C26 C25 108.4(5) . . ?
C22 C26 H19 110.0 . . ?
C25 C26 H19 110.0 . . ?
C22 C26 H20 110.0 . . ?
C25 C26 H20 110.0 . . ?
H19 C26 H20 108.4 . . ?
C24 C27 C28 111.5(5) . . ?
C24 C27 H28 109.3 . . ?
C28 C27 H28 109.3 . . ?
C24 C27 H29 109.3 . . ?
C28 C27 H29 109.3 . . ?
H28 C27 H29 108.0 . . ?
C27 C28 C29 111.9(5) . . ?
C27 C28 H26 109.2 . . ?
C29 C28 H26 109.2 . . ?
C27 C28 H27 109.2 . . ?
C29 C28 H27 109.2 . . ?
H26 C28 H27 107.9 . . ?
C31 C29 C28 113.7(5) . . ?
C31 C29 C30 110.3(5) . . ?
C28 C29 C30 110.5(5) . . ?
C31 C29 H25 107.3 . . ?
C28 C29 H25 107.3 . . ?
C30 C29 H25 107.3 . . ?
C23 C30 C29 111.5(5) . . ?
C23 C30 H23 109.3 . . ?
C29 C30 H23 109.3 . . ?
C23 C30 H24 109.3 . . ?
C29 C30 H24 109.3 . . ?
H23 C30 H24 108.0 . . ?
C32 C31 C33 121.7(6) . . ?
C32 C31 C29 123.9(6) . . ?
C33 C31 C29 114.3(5) . . ?
C31 C32 H32A 120.0 . . ?
C31 C32 H32B 120.0 . . ?
H32A C32 H32B 120.0 . . ?
C31 C33 H33A 109.5 . . ?
C31 C33 H33B 109.5 . . ?
H33A C33 H33B 109.5 . . ?
C31 C33 H33C 109.5 . . ?
H33A C33 H33C 109.5 . . ?
H33B C33 H33C 109.5 . . ?
C22 C34 C35 110.6(5) . . ?
C22 C34 H35 109.5 . . ?
C35 C34 H35 109.5 . . ?
C22 C34 H36 109.5 . . ?
C35 C34 H36 109.5 . . ?
H35 C34 H36 108.1 . . ?
C34 C35 C36 112.0(5) . . ?
C34 C35 H33 109.2 . . ?
C36 C35 H33 109.2 . . ?
C34 C35 H34 109.2 . . ?
C36 C35 H34 109.2 . . ?
H33 C35 H34 107.9 . . ?
C38 C36 C37 111.9(6) . . ?
C38 C36 C35 114.5(5) . . ?
C37 C36 C35 109.4(5) . . ?
C38 C36 H32 106.9 . . ?
C37 C36 H32 106.9 . . ?
C35 C36 H32 106.9 . . ?
C21 C37 C36 111.1(5) . . ?
C21 C37 H30 109.4 . . ?
C36 C37 H30 109.4 . . ?
C21 C37 H31 109.4 . . ?
C36 C37 H31 109.4 . . ?
H30 C37 H31 108.0 . . ?
C39 C38 C40 121.0(6) . . ?
C39 C38 C36 123.1(7) . . ?
C40 C38 C36 115.8(6) . . ?
C38 C39 H39A 120.0 . . ?
C38 C39 H39B 120.0 . . ?
H39A C39 H39B 120.0 . . ?
C38 C40 H40A 109.5 . . ?
C38 C40 H40B 109.5 . . ?
H40A C40 H40B 109.5 . . ?
C38 C40 H40C 109.5 . . ?
H40A C40 H40C 109.5 . . ?
H40B C40 H40C 109.5 . . ?
C21 O11A C24 112.3(4) . . ?
C23 O11B C22 112.6(5) . . ?
C21 O12A H12A 109.5 . . ?
C23 O12B H12B 109.5 . . ?
O12C C61 O11C 108.3(5) . . ?
O12C C61 C77 110.8(6) . . ?
O11C C61 C77 109.9(5) . . ?
O12C C61 C62 106.6(5) . . ?
O11C C61 C62 108.5(5) . . ?
C77 C61 C62 112.7(5) . . ?
O11D C62 C74 107.1(5) . . ?
O11D C62 C66 106.3(5) . . ?
C74 C62 C66 114.0(5) . . ?
O11D C62 C61 109.7(5) . . ?
C74 C62 C61 110.3(5) . . ?
C66 C62 C61 109.3(6) . . ?
O12D C63 O11D 108.7(5) . . ?
O12D C63 C70 106.5(5) . . ?
O11D C63 C70 109.7(5) . . ?
O12D C63 C64 111.5(5) . . ?
O11D C63 C64 108.6(5) . . ?
C70 C63 C64 111.8(5) . . ?
O11C C64 C67 107.4(5) . . ?
O11C C64 C65 106.7(5) . . ?
C67 C64 C65 114.9(6) . . ?
O11C C64 C63 108.2(5) . . ?
C67 C64 C63 109.3(5) . . ?
C65 C64 C63 110.1(5) . . ?
C64 C65 C66 108.9(6) . . ?
C64 C65 H57 109.9 . . ?
C66 C65 H57 109.9 . . ?
C64 C65 H58 109.9 . . ?
C66 C65 H58 109.9 . . ?
H57 C65 H58 108.3 . . ?
C62 C66 C65 108.2(5) . . ?
C62 C66 H55 110.1 . . ?
C65 C66 H55 110.1 . . ?
C62 C66 H56 110.1 . . ?
C65 C66 H56 110.1 . . ?
H55 C66 H56 108.4 . . ?
C64 C67 C68 112.4(5) . . ?
C64 C67 H64 109.1 . . ?
C68 C67 H64 109.1 . . ?
C64 C67 H65 109.1 . . ?
C68 C67 H65 109.1 . . ?
H64 C67 H65 107.9 . . ?
C67 C68 C69 112.1(5) . . ?
C67 C68 H62 109.2 . . ?
C69 C68 H62 109.2 . . ?
C67 C68 H63 109.2 . . ?
C69 C68 H63 109.2 . . ?
H62 C68 H63 107.9 . . ?
C71 C69 C70 115.9(5) . . ?
C71 C69 C68 109.4(5) . . ?
C70 C69 C68 110.4(5) . . ?
C71 C69 H61 106.9 . . ?
C70 C69 H61 106.9 . . ?
C68 C69 H61 106.9 . . ?
C63 C70 C69 111.8(5) . . ?
C63 C70 H59 109.3 . . ?
C69 C70 H59 109.3 . . ?
C63 C70 H60 109.3 . . ?
C69 C70 H60 109.3 . . ?
H59 C70 H60 107.9 . . ?
C72 C71 C73 122.1(7) . . ?
C72 C71 C69 123.0(7) . . ?
C73 C71 C69 115.0(6) . . ?
C71 C72 H72A 120.0 . . ?
C71 C72 H72B 120.0 . . ?
H72A C72 H72B 120.0 . . ?
C71 C73 H73A 109.5 . . ?
C71 C73 H73B 109.5 . . ?
H73A C73 H73B 109.5 . . ?
C71 C73 H73C 109.5 . . ?
H73A C73 H73C 109.5 . . ?
H73B C73 H73C 109.5 . . ?
C62 C74 C75 111.2(6) . . ?
C62 C74 H71 109.4 . . ?
C75 C74 H71 109.4 . . ?
C62 C74 H72 109.4 . . ?
C75 C74 H72 109.4 . . ?
H71 C74 H72 108.0 . . ?
C76 C75 C74 111.6(5) . . ?
C76 C75 H69 109.3 . . ?
C74 C75 H69 109.3 . . ?
C76 C75 H70 109.3 . . ?
C74 C75 H70 109.3 . . ?
H69 C75 H70 108.0 . . ?
C78 C76 C75 112.1(6) . . ?
C78 C76 C77 112.6(6) . . ?
C75 C76 C77 110.0(5) . . ?
C78 C76 H68 107.3 . . ?
C75 C76 H68 107.3 . . ?
C77 C76 H68 107.3 . . ?
C61 C77 C76 111.4(5) . . ?
C61 C77 H66 109.3 . . ?
C76 C77 H66 109.3 . . ?
C61 C77 H67 109.3 . . ?
C76 C77 H67 109.3 . . ?
H66 C77 H67 108.0 . . ?
C80 C78 C79 120.6(8) . . ?
C80 C78 C76 119.6(8) . . ?
C79 C78 C76 119.8(8) . . ?
C78 C79 H79A 109.5 . . ?
C78 C79 H79B 109.5 . . ?
H79A C79 H79B 109.5 . . ?
C78 C79 H79C 109.5 . . ?
H79A C79 H79C 109.5 . . ?
H79B C79 H79C 109.5 . . ?
C78 C80 H80A 120.0 . . ?
C78 C80 H80B 120.0 . . ?
H80A C80 H80B 120.0 . . ?
C61 O11C C64 113.3(5) . . ?
C63 O11D C62 112.6(5) . . ?
C61 O12C H12C 109.5 . . ?
C63 O12D H12D 109.5 . . ?
O12F C41 O11F 109.5(5) . . ?
O12F C41 C57 105.9(5) . . ?
O11F C41 C57 109.7(5) . . ?
O12F C41 C42 111.4(5) . . ?
O11F C41 C42 108.7(5) . . ?
C57 C41 C42 111.6(5) . . ?
O11E C42 C46 106.7(5) . . ?
O11E C42 C54 106.7(5) . . ?
C46 C42 C54 114.3(6) . . ?
O11E C42 C41 108.1(5) . . ?
C46 C42 C41 110.5(5) . . ?
C54 C42 C41 110.3(5) . . ?
O12E C43 O11E 109.6(4) . . ?
O12E C43 C50 110.4(5) . . ?
O11E C43 C50 109.7(5) . . ?
O12E C43 C44 106.5(5) . . ?
O11E C43 C44 108.6(5) . . ?
C50 C43 C44 112.1(5) . . ?
O11F C44 C45 106.3(5) . . ?
O11F C44 C47 106.8(6) . . ?
C45 C44 C47 114.8(5) . . ?
O11F C44 C43 109.2(5) . . ?
C45 C44 C43 110.1(6) . . ?
C47 C44 C43 109.4(5) . . ?
C44 C45 C46 107.7(5) . . ?
C44 C45 H39 110.2 . . ?
C46 C45 H39 110.2 . . ?
C44 C45 H40 110.2 . . ?
C46 C45 H40 110.2 . . ?
H39 C45 H40 108.5 . . ?
C42 C46 C45 109.3(5) . . ?
C42 C46 H37 109.8 . . ?
C45 C46 H37 109.8 . . ?
C42 C46 H38 109.8 . . ?
C45 C46 H38 109.8 . . ?
H37 C46 H38 108.3 . . ?
C44 C47 C48 112.1(6) . . ?
C44 C47 H46 109.2 . . ?
C48 C47 H46 109.2 . . ?
C44 C47 H47 109.2 . . ?
C48 C47 H47 109.2 . . ?
H46 C47 H47 107.9 . . ?
C49 C48 C47 112.7(5) . . ?
C49 C48 H44 109.1 . . ?
C47 C48 H44 109.1 . . ?
C49 C48 H45 109.1 . . ?
C47 C48 H45 109.1 . . ?
H44 C48 H45 107.8 . . ?
C51 C49 C50 112.3(6) . . ?
C51 C49 C48 114.0(5) . . ?
C50 C49 C48 110.0(6) . . ?
C51 C49 H43 106.7 . . ?
C50 C49 H43 106.7 . . ?
C48 C49 H43 106.7 . . ?
C43 C50 C49 112.1(6) . . ?
C43 C50 H41 109.2 . . ?
C49 C50 H41 109.2 . . ?
C43 C50 H42 109.2 . . ?
C49 C50 H42 109.2 . . ?
H41 C50 H42 107.9 . . ?
C52 C51 C53 121.9(8) . . ?
C52 C51 C49 121.8(7) . . ?
C53 C51 C49 116.3(6) . . ?
C51 C52 H52A 120.0 . . ?
C51 C52 H52B 120.0 . . ?
H52A C52 H52B 120.0 . . ?
C51 C53 H53A 109.5 . . ?
C51 C53 H53B 109.5 . . ?
H53A C53 H53B 109.5 . . ?
C51 C53 H53C 109.5 . . ?
H53A C53 H53C 109.5 . . ?
H53B C53 H53C 109.5 . . ?
C55 C54 C42 112.2(5) . . ?
C55 C54 H53 109.2 . . ?
C42 C54 H53 109.2 . . ?
C55 C54 H54 109.2 . . ?
C42 C54 H54 109.2 . . ?
H53 C54 H54 107.9 . . ?
C54 C55 C56 111.9(5) . . ?
C54 C55 H51 109.2 . . ?
C56 C55 H51 109.2 . . ?
C54 C55 H52 109.2 . . ?
C56 C55 H52 109.2 . . ?
H51 C55 H52 107.9 . . ?
C58 C56 C55 111.2(6) . . ?
C58 C56 C57 114.8(5) . . ?
C55 C56 C57 109.2(5) . . ?
C58 C56 H50 107.1 . . ?
C55 C56 H50 107.1 . . ?
C57 C56 H50 107.1 . . ?
C41 C57 C56 111.1(5) . . ?
C41 C57 H48 109.4 . . ?
C56 C57 H48 109.4 . . ?
C41 C57 H49 109.4 . . ?
C56 C57 H49 109.4 . . ?
H48 C57 H49 108.0 . . ?
C60 C58 C59 120.4(7) . . ?
C60 C58 C56 123.1(7) . . ?
C59 C58 C56 116.4(6) . . ?
C58 C59 H59A 109.5 . . ?
C58 C59 H59B 109.5 . . ?
H59A C59 H59B 109.5 . . ?
C58 C59 H59C 109.5 . . ?
H59A C59 H59C 109.5 . . ?
H59B C59 H59C 109.5 . . ?
C58 C60 H60A 120.0 . . ?
C58 C60 H60B 120.0 . . ?
H60A C60 H60B 120.0 . . ?
C43 O11E C42 112.4(4) . . ?
C41 O11F C44 111.7(5) . . ?
C43 O12E H12E 109.5 . . ?
C41 O12F H12F 109.5 . . ?

loop_
_geom_bond_atom_site_label_1
_geom_bond_atom_site_label_2
_geom_bond_distance
_geom_bond_site_symmetry_2
_geom_bond_publ_flag
C1 O11' 1.443(7) . ?
C1 C6 1.501(9) . ?
C1 C10 1.532(8) . ?
C1 C2 1.534(9) . ?
C2 O12 1.407(7) . ?
C2 O11 1.418(7) . ?
C2 C3 1.519(9) . ?
C3 C4 1.546(9) . ?
C3 H3A 0.9900 . ?
C3 H3B 0.9900 . ?
C4 C7 1.510(9) . ?
C4 C5 1.523(9) . ?
C4 H4A 1.0000 . ?
C5 C6 1.546(9) . ?
C5 H5A 0.9900 . ?
C5 H5B 0.9900 . ?
C6 H6A 0.9900 . ?
C6 H6B 0.9900 . ?
C7 C8 1.343(11) . ?
C7 C9 1.478(11) . ?
C8 H8A 0.9500 . ?
C8 H8B 0.9500 . ?
C9 H9A 0.9800 . ?
C9 H9B 0.9800 . ?
C9 H9C 0.9800 . ?
C10 C10' 1.539(9) . ?
C10 H10A 0.9900 . ?
C10 H10B 0.9900 . ?
O11 C1' 1.449(7) . ?
O12 H12 0.8200 . ?
C1' C6' 1.491(9) . ?
C1' C10' 1.517(9) . ?
C1' C2' 1.544(8) . ?
C2' O12' 1.407(7) . ?
C2' O11' 1.427(8) . ?
C2' C3' 1.515(9) . ?
C3' C4' 1.523(9) . ?
C3' H3'A 0.9900 . ?
C3' H3'B 0.9900 . ?
C4' C7' 1.516(9) . ?
C4' C5' 1.524(9) . ?
C4' H4'A 1.0000 . ?
C5' C6' 1.542(9) . ?
C5' H5'A 0.9900 . ?
C5' H5'B 0.9900 . ?
C6' H6'A 0.9900 . ?
C6' H6'B 0.9900 . ?
C7' C8' 1.346(10) . ?
C7' C9' 1.474(10) . ?
C8' H8'A 0.9500 . ?
C8' H8'B 0.9500 . ?
C9' H9'A 0.9800 . ?
C9' H9'B 0.9800 . ?
C9' H9'C 0.9800 . ?
C10' H10C 0.9900 . ?
C10' H10D 0.9900 . ?
O12' H12' 0.8200 . ?
C21 O12A 1.407(7) . ?
C21 O11A 1.431(7) . ?
C21 C22 1.513(8) . ?
C21 C37 1.521(8) . ?
C22 O11B 1.448(7) . ?
C22 C26 1.520(9) . ?
C22 C34 1.528(9) . ?
C23 O12B 1.415(7) . ?
C23 O11B 1.432(7) . ?
C23 C30 1.512(9) . ?
C23 C24 1.534(8) . ?
C24 O11A 1.461(7) . ?
C24 C27 1.513(9) . ?
C24 C25 1.515(8) . ?
C25 C26 1.537(10) . ?
C25 H21 0.9900 . ?
C25 H22 0.9900 . ?
C26 H19 0.9900 . ?
C26 H20 0.9900 . ?
C27 C28 1.521(8) . ?
C27 H28 0.9900 . ?
C27 H29 0.9900 . ?
C28 C29 1.525(9) . ?
C28 H26 0.9900 . ?
C28 H27 0.9900 . ?
C29 C31 1.517(9) . ?
C29 C30 1.540(8) . ?
C29 H25 1.0000 . ?
C30 H23 0.9900 . ?
C30 H24 0.9900 . ?
C31 C32 1.316(9) . ?
C31 C33 1.502(9) . ?
C32 H32A 0.9500 . ?
C32 H32B 0.9500 . ?
C33 H33A 0.9800 . ?
C33 H33B 0.9800 . ?
C33 H33C 0.9800 . ?
C34 C35 1.531(9) . ?
C34 H35 0.9900 . ?
C34 H36 0.9900 . ?
C35 C36 1.538(9) . ?
C35 H33 0.9900 . ?
C35 H34 0.9900 . ?
C36 C38 1.513(9) . ?
C36 C37 1.528(9) . ?
C36 H32 1.0000 . ?
C37 H30 0.9900 . ?
C37 H31 0.9900 . ?
C38 C39 1.323(10) . ?
C38 C40 1.496(10) . ?
C39 H39A 0.9500 . ?
C39 H39B 0.9500 . ?
C40 H40A 0.9800 . ?
C40 H40B 0.9800 . ?
C40 H40C 0.9800 . ?
O12A H12A 0.8200 . ?
O12B H12B 0.8200 . ?
C61 O12C 1.408(8) . ?
C61 O11C 1.428(7) . ?
C61 C77 1.493(8) . ?
C61 C62 1.535(8) . ?
C62 O11D 1.444(7) . ?
C62 C74 1.510(9) . ?
C62 C66 1.534(9) . ?
C63 O12D 1.417(7) . ?
C63 O11D 1.424(7) . ?
C63 C70 1.512(8) . ?
C63 C64 1.554(9) . ?
C64 O11C 1.437(7) . ?
C64 C67 1.500(9) . ?
C64 C65 1.507(9) . ?
C65 C66 1.534(9) . ?
C65 H57 0.9900 . ?
C65 H58 0.9900 . ?
C66 H55 0.9900 . ?
C66 H56 0.9900 . ?
C67 C68 1.516(9) . ?
C67 H64 0.9900 . ?
C67 H65 0.9900 . ?
C68 C69 1.545(9) . ?
C68 H62 0.9900 . ?
C68 H63 0.9900 . ?
C69 C71 1.519(9) . ?
C69 C70 1.525(9) . ?
C69 H61 1.0000 . ?
C70 H59 0.9900 . ?
C70 H60 0.9900 . ?
C71 C72 1.318(10) . ?
C71 C73 1.489(10) . ?
C72 H72A 0.9500 . ?
C72 H72B 0.9500 . ?
C73 H73A 0.9800 . ?
C73 H73B 0.9800 . ?
C73 H73C 0.9800 . ?
C74 C75 1.541(9) . ?
C74 H71 0.9900 . ?
C74 H72 0.9900 . ?
C75 C76 1.534(9) . ?
C75 H69 0.9900 . ?
C75 H70 0.9900 . ?
C76 C78 1.511(9) . ?
C76 C77 1.543(9) . ?
C76 H68 1.0000 . ?
C77 H66 0.9900 . ?
C77 H67 0.9900 . ?
C78 C80 1.371(13) . ?
C78 C79 1.434(14) . ?
C79 H79A 0.9800 . ?
C79 H79B 0.9800 . ?
C79 H79C 0.9800 . ?
C80 H80A 0.9500 . ?
C80 H80B 0.9500 . ?
O12C H12C 0.8200 . ?
O12D H12D 0.8200 . ?
C41 O12F 1.401(7) . ?
C41 O11F 1.426(7) . ?
C41 C57 1.508(9) . ?
C41 C42 1.536(9) . ?
C42 O11E 1.441(7) . ?
C42 C46 1.507(9) . ?
C42 C54 1.525(9) . ?
C43 O12E 1.408(7) . ?
C43 O11E 1.422(8) . ?
C43 C50 1.499(8) . ?
C43 C44 1.537(8) . ?
C44 O11F 1.449(7) . ?
C44 C45 1.522(9) . ?
C44 C47 1.524(9) . ?
C45 C46 1.525(10) . ?
C45 H39 0.9900 . ?
C45 H40 0.9900 . ?
C46 H37 0.9900 . ?
C46 H38 0.9900 . ?
C47 C48 1.544(9) . ?
C47 H46 0.9900 . ?
C47 H47 0.9900 . ?
C48 C49 1.529(9) . ?
C48 H44 0.9900 . ?
C48 H45 0.9900 . ?
C49 C51 1.519(9) . ?
C49 C50 1.523(10) . ?
C49 H43 1.0000 . ?
C50 H41 0.9900 . ?
C50 H42 0.9900 . ?
C51 C52 1.307(11) . ?
C51 C53 1.507(11) . ?
C52 H52A 0.9500 . ?
C52 H52B 0.9500 . ?
C53 H53A 0.9800 . ?
C53 H53B 0.9800 . ?
C53 H53C 0.9800 . ?
C54 C55 1.520(9) . ?
C54 H53 0.9900 . ?
C54 H54 0.9900 . ?
C55 C56 1.528(9) . ?
C55 H51 0.9900 . ?
C55 H52 0.9900 . ?
C56 C58 1.517(9) . ?
C56 C57 1.539(9) . ?
C56 H50 1.0000 . ?
C57 H48 0.9900 . ?
C57 H49 0.9900 . ?
C58 C60 1.313(11) . ?
C58 C59 1.467(11) . ?
C59 H59A 0.9800 . ?
C59 H59B 0.9800 . ?
C59 H59C 0.9800 . ?
C60 H60A 0.9500 . ?
C60 H60B 0.9500 . ?
O12E H12E 0.8200 . ?
O12F H12F 0.8200 . ?

loop_
_geom_torsion_atom_site_label_1
_geom_torsion_atom_site_label_2
_geom_torsion_atom_site_label_3
_geom_torsion_atom_site_label_4
_geom_torsion
_geom_torsion_site_symmetry_1
_geom_torsion_site_symmetry_2
_geom_torsion_site_symmetry_3
_geom_torsion_site_symmetry_4
_geom_torsion_publ_flag
O11' C1 C2 O12 52.9(6) . . . . ?
C6 C1 C2 O12 -65.0(6) . . . . ?
C10 C1 C2 O12 168.3(5) . . . . ?
O11' C1 C2 O11 -65.6(6) . . . . ?
C6 C1 C2 O11 176.5(5) . . . . ?
C10 C1 C2 O11 49.8(7) . . . . ?
O11' C1 C2 C3 174.1(5) . . . . ?
C6 C1 C2 C3 56.2(6) . . . . ?
C10 C1 C2 C3 -70.6(6) . . . . ?
O12 C2 C3 C4 63.7(6) . . . . ?
O11 C2 C3 C4 -176.5(5) . . . . ?
C1 C2 C3 C4 -55.7(6) . . . . ?
C2 C3 C4 C7 178.9(5) . . . . ?
C2 C3 C4 C5 54.7(7) . . . . ?
C7 C4 C5 C6 -179.5(5) . . . . ?
C3 C4 C5 C6 -54.5(7) . . . . ?
O11' C1 C6 C5 -174.5(5) . . . . ?
C10 C1 C6 C5 68.2(7) . . . . ?
C2 C1 C6 C5 -56.2(7) . . . . ?
C4 C5 C6 C1 56.8(7) . . . . ?
C5 C4 C7 C8 -97.4(8) . . . . ?
C3 C4 C7 C8 138.7(7) . . . . ?
C5 C4 C7 C9 78.1(8) . . . . ?
C3 C4 C7 C9 -45.7(8) . . . . ?
O11' C1 C10 C10' 57.8(6) . . . . ?
C6 C1 C10 C10' 176.4(5) . . . . ?
C2 C1 C10 C10' -59.3(7) . . . . ?
O12 C2 O11 C1' -101.9(5) . . . . ?
C3 C2 O11 C1' 137.6(5) . . . . ?
C1 C2 O11 C1' 15.2(7) . . . . ?
C2 O11 C1' C6' 166.7(5) . . . . ?
C2 O11 C1' C10' -70.6(6) . . . . ?
C2 O11 C1' C2' 46.6(7) . . . . ?
O11 C1' C2' O12' 54.0(7) . . . . ?
C6' C1' C2' O12' -63.6(7) . . . . ?
C10' C1' C2' O12' 169.1(5) . . . . ?
O11 C1' C2' O11' -66.8(6) . . . . ?
C6' C1' C2' O11' 175.7(5) . . . . ?
C10' C1' C2' O11' 48.3(6) . . . . ?
O11 C1' C2' C3' 171.8(5) . . . . ?
C6' C1' C2' C3' 54.2(7) . . . . ?
C10' C1' C2' C3' -73.2(7) . . . . ?
O12' C2' C3' C4' 64.5(6) . . . . ?
O11' C2' C3' C4' -177.5(5) . . . . ?
C1' C2' C3' C4' -56.3(7) . . . . ?
C2' C3' C4' C7' -176.1(5) . . . . ?
C2' C3' C4' C5' 57.4(7) . . . . ?
C7' C4' C5' C6' 175.3(6) . . . . ?
C3' C4' C5' C6' -56.4(8) . . . . ?
O11 C1' C6' C5' -169.7(5) . . . . ?
C10' C1' C6' C5' 72.4(7) . . . . ?
C2' C1' C6' C5' -52.5(7) . . . . ?
C4' C5' C6' C1' 54.5(8) . . . . ?
C3' C4' C7' C8' -32.2(10) . . . . ?
C5' C4' C7' C8' 93.8(9) . . . . ?
C3' C4' C7' C9' 148.6(6) . . . . ?
C5' C4' C7' C9' -85.4(8) . . . . ?
O11 C1' C10' C10 56.5(6) . . . . ?
C6' C1' C10' C10 175.1(6) . . . . ?
C2' C1' C10' C10 -59.0(7) . . . . ?
C1 C10 C10' C1' 5.4(7) . . . . ?
O12' C2' O11' C1 -104.3(5) . . . . ?
C3' C2' O11' C1 140.2(5) . . . . ?
C1' C2' O11' C1 17.2(6) . . . . ?
C6 C1 O11' C2' 164.3(5) . . . . ?
C10 C1 O11' C2' -73.0(6) . . . . ?
C2 C1 O11' C2' 45.1(6) . . . . ?
O12A C21 C22 O11B 55.3(7) . . . . ?
O11A C21 C22 O11B -64.9(6) . . . . ?
C37 C21 C22 O11B 174.3(5) . . . . ?
O12A C21 C22 C26 171.3(5) . . . . ?
O11A C21 C22 C26 51.1(6) . . . . ?
C37 C21 C22 C26 -69.6(7) . . . . ?
O12A C21 C22 C34 -60.4(6) . . . . ?
O11A C21 C22 C34 179.4(5) . . . . ?
C37 C21 C22 C34 58.7(7) . . . . ?
O12B C23 C24 O11A 53.0(6) . . . . ?
O11B C23 C24 O11A -64.0(6) . . . . ?
C30 C23 C24 O11A 174.6(4) . . . . ?
O12B C23 C24 C27 -64.7(6) . . . . ?
O11B C23 C24 C27 178.3(5) . . . . ?
C30 C23 C24 C27 56.9(6) . . . . ?
O12B C23 C24 C25 169.1(5) . . . . ?
O11B C23 C24 C25 52.2(6) . . . . ?
C30 C23 C24 C25 -69.3(6) . . . . ?
O11A C24 C25 C26 60.2(6) . . . . ?
C27 C24 C25 C26 177.8(5) . . . . ?
C23 C24 C25 C26 -57.4(7) . . . . ?
O11B C22 C26 C25 61.4(6) . . . . ?
C21 C22 C26 C25 -56.9(7) . . . . ?
C34 C22 C26 C25 177.8(5) . . . . ?
C24 C25 C26 C22 0.4(7) . . . . ?
O11A C24 C27 C28 -174.6(5) . . . . ?
C25 C24 C27 C28 68.4(6) . . . . ?
C23 C24 C27 C28 -56.1(6) . . . . ?
C24 C27 C28 C29 55.3(7) . . . . ?
C27 C28 C29 C31 -178.7(5) . . . . ?
C27 C28 C29 C30 -54.0(7) . . . . ?
O12B C23 C30 C29 63.5(6) . . . . ?
O11B C23 C30 C29 -176.9(5) . . . . ?
C24 C23 C30 C29 -56.5(6) . . . . ?
C31 C29 C30 C23 -178.4(5) . . . . ?
C28 C29 C30 C23 55.0(7) . . . . ?
C28 C29 C31 C32 29.1(9) . . . . ?
C30 C29 C31 C32 -95.7(7) . . . . ?
C28 C29 C31 C33 -152.9(6) . . . . ?
C30 C29 C31 C33 82.2(6) . . . . ?
O11B C22 C34 C35 -174.7(5) . . . . ?
C21 C22 C34 C35 -57.2(7) . . . . ?
C26 C22 C34 C35 69.3(7) . . . . ?
C22 C34 C35 C36 56.7(8) . . . . ?
C34 C35 C36 C38 178.4(6) . . . . ?
C34 C35 C36 C37 -55.0(8) . . . . ?
O12A C21 C37 C36 64.1(6) . . . . ?
O11A C21 C37 C36 -179.4(5) . . . . ?
C22 C21 C37 C36 -58.7(7) . . . . ?
C38 C36 C37 C21 -176.6(6) . . . . ?
C35 C36 C37 C21 55.4(7) . . . . ?
C37 C36 C38 C39 -117.0(8) . . . . ?
C35 C36 C38 C39 8.2(11) . . . . ?
C37 C36 C38 C40 63.3(8) . . . . ?
C35 C36 C38 C40 -171.5(6) . . . . ?
O12A C21 O11A C24 -110.2(5) . . . . ?
C22 C21 O11A C24 12.6(6) . . . . ?
C37 C21 O11A C24 134.7(5) . . . . ?
C27 C24 O11A C21 168.7(5) . . . . ?
C25 C24 O11A C21 -69.9(6) . . . . ?
C23 C24 O11A C21 48.8(6) . . . . ?
O12B C23 O11B C22 -104.7(5) . . . . ?
C30 C23 O11B C22 133.9(5) . . . . ?
C24 C23 O11B C22 12.3(6) . . . . ?
C21 C22 O11B C23 49.5(6) . . . . ?
C26 C22 O11B C23 -70.5(6) . . . . ?
C34 C22 O11B C23 167.2(5) . . . . ?
O12C C61 C62 O11D 52.2(6) . . . . ?
O11C C61 C62 O11D -64.2(7) . . . . ?
C77 C61 C62 O11D 173.9(5) . . . . ?
O12C C61 C62 C74 -65.4(6) . . . . ?
O11C C61 C62 C74 178.1(5) . . . . ?
C77 C61 C62 C74 56.3(8) . . . . ?
O12C C61 C62 C66 168.5(5) . . . . ?
O11C C61 C62 C66 52.0(6) . . . . ?
C77 C61 C62 C66 -69.8(7) . . . . ?
O12D C63 C64 O11C 54.2(6) . . . . ?
O11D C63 C64 O11C -65.6(6) . . . . ?
C70 C63 C64 O11C 173.2(5) . . . . ?
O12D C63 C64 C67 -62.5(6) . . . . ?
O11D C63 C64 C67 177.8(5) . . . . ?
C70 C63 C64 C67 56.6(6) . . . . ?
O12D C63 C64 C65 170.5(5) . . . . ?
O11D C63 C64 C65 50.7(6) . . . . ?
C70 C63 C64 C65 -70.5(6) . . . . ?
O11C C64 C65 C66 58.1(7) . . . . ?
C67 C64 C65 C66 177.1(5) . . . . ?
C63 C64 C65 C66 -59.1(7) . . . . ?
O11D C62 C66 C65 58.7(6) . . . . ?
C74 C62 C66 C65 176.4(5) . . . . ?
C61 C62 C66 C65 -59.7(7) . . . . ?
C64 C65 C66 C62 4.2(7) . . . . ?
O11C C64 C67 C68 -173.3(5) . . . . ?
C65 C64 C67 C68 68.1(7) . . . . ?
C63 C64 C67 C68 -56.2(7) . . . . ?
C64 C67 C68 C69 55.8(7) . . . . ?
C67 C68 C69 C71 178.4(5) . . . . ?
C67 C68 C69 C70 -52.9(7) . . . . ?
O12D C63 C70 C69 65.8(6) . . . . ?
O11D C63 C70 C69 -176.8(5) . . . . ?
C64 C63 C70 C69 -56.2(7) . . . . ?
C71 C69 C70 C63 178.5(5) . . . . ?
C68 C69 C70 C63 53.5(7) . . . . ?
C70 C69 C71 C72 -15.2(11) . . . . ?
C68 C69 C71 C72 110.4(9) . . . . ?
C70 C69 C71 C73 164.1(6) . . . . ?
C68 C69 C71 C73 -70.4(8) . . . . ?
O11D C62 C74 C75 -174.4(5) . . . . ?
C66 C62 C74 C75 68.3(7) . . . . ?
C61 C62 C74 C75 -55.2(8) . . . . ?
C62 C74 C75 C76 56.1(8) . . . . ?
C74 C75 C76 C78 179.2(7) . . . . ?
C74 C75 C76 C77 -54.7(8) . . . . ?
O12C C61 C77 C76 63.2(7) . . . . ?
O11C C61 C77 C76 -177.2(5) . . . . ?
C62 C61 C77 C76 -56.1(8) . . . . ?
C78 C76 C77 C61 -179.4(6) . . . . ?
C75 C76 C77 C61 54.8(8) . . . . ?
C75 C76 C78 C80 -110.5(9) . . . . ?
C77 C76 C78 C80 124.9(9) . . . . ?
C75 C76 C78 C79 71.1(11) . . . . ?
C77 C76 C78 C79 -53.6(11) . . . . ?
O12C C61 O11C C64 -102.9(5) . . . . ?
C77 C61 O11C C64 135.9(5) . . . . ?
C62 C61 O11C C64 12.4(7) . . . . ?
C67 C64 O11C C61 166.3(5) . . . . ?
C65 C64 O11C C61 -70.0(6) . . . . ?
C63 C64 O11C C61 48.4(6) . . . . ?
O12D C63 O11D C62 -106.9(5) . . . . ?
C70 C63 O11D C62 137.0(5) . . . . ?
C64 C63 O11D C62 14.5(6) . . . . ?
C74 C62 O11D C63 166.7(5) . . . . ?
C66 C62 O11D C63 -71.1(6) . . . . ?
C61 C62 O11D C63 47.0(7) . . . . ?
O12F C41 C42 O11E 53.0(6) . . . . ?
O11F C41 C42 O11E -67.7(6) . . . . ?
C57 C41 C42 O11E 171.2(5) . . . . ?
O12F C41 C42 C46 169.4(5) . . . . ?
O11F C41 C42 C46 48.7(7) . . . . ?
C57 C41 C42 C46 -72.4(7) . . . . ?
O12F C41 C42 C54 -63.3(7) . . . . ?
O11F C41 C42 C54 176.0(5) . . . . ?
C57 C41 C42 C54 54.9(7) . . . . ?
O12E C43 C44 O11F 52.3(7) . . . . ?
O11E C43 C44 O11F -65.6(6) . . . . ?
C50 C43 C44 O11F 173.1(5) . . . . ?
O12E C43 C44 C45 168.7(5) . . . . ?
O11E C43 C44 C45 50.8(6) . . . . ?
C50 C43 C44 C45 -70.5(7) . . . . ?
O12E C43 C44 C47 -64.3(6) . . . . ?
O11E C43 C44 C47 177.8(5) . . . . ?
C50 C43 C44 C47 56.5(7) . . . . ?
O11F C44 C45 C46 58.3(7) . . . . ?
C47 C44 C45 C46 176.1(5) . . . . ?
C43 C44 C45 C46 -59.9(7) . . . . ?
O11E C42 C46 C45 57.8(7) . . . . ?
C54 C42 C46 C45 175.4(5) . . . . ?
C41 C42 C46 C45 -59.5(7) . . . . ?
C44 C45 C46 C42 5.1(7) . . . . ?
O11F C44 C47 C48 -171.5(5) . . . . ?
C45 C44 C47 C48 70.9(7) . . . . ?
C43 C44 C47 C48 -53.4(7) . . . . ?
C44 C47 C48 C49 53.2(8) . . . . ?
C47 C48 C49 C51 -179.7(6) . . . . ?
C47 C48 C49 C50 -52.5(8) . . . . ?
O12E C43 C50 C49 60.0(7) . . . . ?
O11E C43 C50 C49 -179.2(5) . . . . ?
C44 C43 C50 C49 -58.5(7) . . . . ?
C51 C49 C50 C43 -176.5(5) . . . . ?
C48 C49 C50 C43 55.3(7) . . . . ?
C50 C49 C51 C52 110.4(8) . . . . ?
C48 C49 C51 C52 -123.6(8) . . . . ?
C50 C49 C51 C53 -68.2(9) . . . . ?
C48 C49 C51 C53 57.8(9) . . . . ?
O11E C42 C54 C55 -170.6(5) . . . . ?
C46 C42 C54 C55 71.8(7) . . . . ?
C41 C42 C54 C55 -53.4(7) . . . . ?
C42 C54 C55 C56 55.3(7) . . . . ?
C54 C55 C56 C58 176.2(6) . . . . ?
C54 C55 C56 C57 -56.1(7) . . . . ?
O12F C41 C57 C56 63.6(6) . . . . ?
O11F C41 C57 C56 -178.3(5) . . . . ?
C42 C41 C57 C56 -57.8(7) . . . . ?
C58 C56 C57 C41 -176.8(6) . . . . ?
C55 C56 C57 C41 57.5(7) . . . . ?
C55 C56 C58 C60 94.2(10) . . . . ?
C57 C56 C58 C60 -30.4(11) . . . . ?
C55 C56 C58 C59 -85.7(8) . . . . ?
C57 C56 C58 C59 149.7(7) . . . . ?
O12E C43 O11E C42 -101.5(5) . . . . ?
C50 C43 O11E C42 137.2(5) . . . . ?
C44 C43 O11E C42 14.4(6) . . . . ?
C46 C42 O11E C43 -70.9(6) . . . . ?
C54 C42 O11E C43 166.6(5) . . . . ?
C41 C42 O11E C43 47.9(6) . . . . ?
O12F C41 O11F C44 -105.2(5) . . . . ?
C57 C41 O11F C44 139.0(5) . . . . ?
C42 C41 O11F C44 16.7(6) . . . . ?
C45 C44 O11F C41 -72.9(6) . . . . ?
C47 C44 O11F C41 164.1(5) . . . . ?
C43 C44 O11F C41 45.8(7) . . . . ?
